data_7035120
loop_
_publ_author_name
'Roymuhury, Sagnik K.'
'Chakraborty, Debashis'
'Ramkumar, Venkatachalam'

_publ_section_title
;
 Synthesis and characterization of group 4 metal alkoxide complexes
 containing imine based bis-bidentate ligands: effective catalysts for the
 ring opening polymerization of lactides, epoxides and polymerization of
 ethylene.
;
_journal_issue 22
_journal_name_full 'Dalton transactions (Cambridge, England : 2003)'
_journal_page_first 10352
_journal_page_last 10367
_journal_paper_doi 10.1039/c5dt01092f
_journal_volume 44
_journal_year 2015
_chemical_formula_moiety 'C72 H96 N4 O8 Zr2'
_chemical_formula_sum 'C72 H96 N4 O8 Zr2'
_chemical_formula_weight 1327.96
_space_group_crystal_system triclinic
_space_group_IT_number 2
_space_group_name_Hall '-P 1'
_space_group_name_H-M_alt 'P -1'
_symmetry_space_group_name_Hall '-P 1'
_symmetry_space_group_name_H-M 'P -1'
_atom_sites_solution_hydrogens geom
_audit_creation_method SHELXL-2014/7
_audit_update_record
;
2015-04-28 deposited with the CCDC.
2015-04-28 downloaded from the CCDC.
;
_cell_angle_alpha 68.240(6)
_cell_angle_beta 88.659(6)
_cell_angle_gamma 82.273(6)
_cell_formula_units_Z 1
_cell_length_a 11.0938(12)
_cell_length_b 14.2299(19)
_cell_length_c 14.4174(19)
_cell_measurement_reflns_used 6594
_cell_measurement_temperature 298(2)
_cell_measurement_theta_max 0.00
_cell_measurement_theta_min 0.00
_cell_volume 2093.7(5)
_computing_cell_refinement 'Bruker APEXII'
_computing_data_collection 'Bruker APEXII'
_computing_data_reduction 'Bruker SAINT'
_computing_molecular_graphics 'Bruker SHELXTL'
_computing_publication_material 'Bruker SHELXTL'
_computing_structure_refinement 'SHELXL-2014/7 (Sheldrick, 2014)'
_computing_structure_solution 'Bruker SHELXTL'
_diffrn_ambient_temperature 298(2)
_diffrn_measured_fraction_theta_full 0.979
_diffrn_measured_fraction_theta_max 0.979
_diffrn_measurement_device_type 'Bruker APEXII CCD area detector'
_diffrn_measurement_method 'phi and omega scans'
_diffrn_radiation_type MoK\a
_diffrn_radiation_wavelength 0.71073
_diffrn_reflns_av_R_equivalents 0.0325
_diffrn_reflns_av_unetI/netI 0.0454
_diffrn_reflns_laue_measured_fraction_full 0.979
_diffrn_reflns_laue_measured_fraction_max 0.979
_diffrn_reflns_limit_h_max 13
_diffrn_reflns_limit_h_min -13
_diffrn_reflns_limit_k_max 16
_diffrn_reflns_limit_k_min -14
_diffrn_reflns_limit_l_max 17
_diffrn_reflns_limit_l_min -17
_diffrn_reflns_number 24214
_diffrn_reflns_point_group_measured_fraction_full 0.979
_diffrn_reflns_point_group_measured_fraction_max 0.979
_diffrn_reflns_theta_full 25.000
_diffrn_reflns_theta_max 25.000
_diffrn_reflns_theta_min 1.555
_exptl_absorpt_coefficient_mu 0.295
_exptl_absorpt_correction_T_max 0.957
_exptl_absorpt_correction_T_min 0.930
_exptl_absorpt_correction_type multi-scan
_exptl_absorpt_process_details 'SADABS (Bruker,2004)'
_exptl_crystal_colour yellow
_exptl_crystal_density_diffrn 1.053
_exptl_crystal_description Block
_exptl_crystal_F_000 700
_exptl_crystal_size_max 0.250
_exptl_crystal_size_mid 0.200
_exptl_crystal_size_min 0.150
_platon_squeeze_details
;
;
_refine_diff_density_max 0.493
_refine_diff_density_min -0.195
_refine_diff_density_rms 0.053
_refine_ls_extinction_method none
_refine_ls_goodness_of_fit_ref 1.002
_refine_ls_hydrogen_treatment constr
_refine_ls_matrix_type full
_refine_ls_number_parameters 398
_refine_ls_number_reflns 7194
_refine_ls_number_restraints 0
_refine_ls_restrained_S_all 1.002
_refine_ls_R_factor_all 0.0791
_refine_ls_R_factor_gt 0.0490
_refine_ls_shift/su_max 0.001
_refine_ls_shift/su_mean 0.000
_refine_ls_structure_factor_coef Fsqd
_refine_ls_weighting_details 'w=1/[\s^2^(Fo^2^)+(0.0836P)^2^] where P=(Fo^2^+2Fc^2^)/3'
_refine_ls_weighting_scheme calc
_refine_ls_wR_factor_gt 0.1297
_refine_ls_wR_factor_ref 0.1415
_reflns_Friedel_coverage 0.000
_reflns_number_gt 4674
_reflns_number_total 7194
_reflns_threshold_expression 'I > 2\s(I)'
_cod_data_source_file c5dt01092f2.cif
_cod_data_source_block 5a
_cod_depositor_comments 'Adding full bibliography for 7035119--7035121.cif.'
_cod_original_cell_volume 2093.8(5)
_cod_database_code 7035120
_shelx_shelxl_version_number 2014/7
_shelx_space_group_comment
; 
The symmetry employed for this shelxl refinement is uniquely defined 
by the following loop, which should always be used as a source of 
symmetry information in preference to the above space-group names. 
They are only intended as comments. 
;
_shelx_estimated_absorpt_t_min 0.930
_shelx_estimated_absorpt_t_max 0.957

loop_
_space_group_symop_operation_xyz
'x, y, z'
'-x, -y, -z'

loop_
_atom_site_label
_atom_site_type_symbol
_atom_site_fract_x
_atom_site_fract_y
_atom_site_fract_z
_atom_site_U_iso_or_equiv
_atom_site_adp_type
_atom_site_occupancy
_atom_site_site_symmetry_order
_atom_site_calc_flag
_atom_site_refinement_flags_posn
_atom_site_refinement_flags_adp
C1 C 0.6344(2) 0.6121(2) 0.1712(2) 0.0542(7) Uani 1 1 d . .
C2 C 0.5932(3) 0.6993(3) 0.1933(2) 0.0610(8) Uani 1 1 d . .
C3 C 0.5512(3) 0.7869(3) 0.1128(3) 0.0778(10) Uani 1 1 d . .
H3 H 0.5230 0.8452 0.1259 0.093 Uiso 1 1 calc R U
C4 C 0.5477(3) 0.7947(3) 0.0144(3) 0.0821(10) Uani 1 1 d . .
C5 C 0.5893(3) 0.7088(3) -0.0045(3) 0.0736(9) Uani 1 1 d . .
H5 H 0.5900 0.7120 -0.0701 0.088 Uiso 1 1 calc R U
C6 C 0.6310(3) 0.6159(2) 0.0732(2) 0.0597(8) Uani 1 1 d . .
C7 C 0.6672(3) 0.5294(3) 0.0454(3) 0.0667(9) Uani 1 1 d . .
H7 H 0.6640 0.5423 -0.0227 0.080 Uiso 1 1 calc R U
C8 C 0.7351(4) 0.3606(3) 0.0549(3) 0.0864(11) Uani 1 1 d . .
H8A H 0.6652 0.3253 0.0582 0.104 Uiso 1 1 calc R U
H8B H 0.8007 0.3104 0.0942 0.104 Uiso 1 1 calc R U
C9 C 0.7729(3) 0.4008(2) -0.0512(3) 0.0632(8) Uani 1 1 d . .
C10 C 0.6952(3) 0.4124(3) -0.1288(3) 0.0868(12) Uani 1 1 d . .
H10 H 0.6169 0.3954 -0.1154 0.104 Uiso 1 1 calc R U
C11 C 0.7319(4) 0.4488(4) -0.2255(3) 0.1036(14) Uani 1 1 d . .
H11 H 0.6776 0.4582 -0.2773 0.124 Uiso 1 1 calc R U
C12 C 0.8474(4) 0.4716(3) -0.2465(3) 0.0902(12) Uani 1 1 d . .
H12 H 0.8718 0.4953 -0.3125 0.108 Uiso 1 1 calc R U
C13 C 0.9282(3) 0.4597(2) -0.1706(3) 0.0649(9) Uani 1 1 d . .
C14 C 0.8903(3) 0.4248(2) -0.0750(3) 0.0603(8) Uani 1 1 d . .
H14 H 0.9446 0.4168 -0.0236 0.072 Uiso 1 1 calc R U
C15 C 0.5951(3) 0.6976(3) 0.3002(3) 0.0718(9) Uani 1 1 d . .
C16 C 0.7269(3) 0.6675(4) 0.3443(3) 0.0990(13) Uani 1 1 d . .
H16A H 0.7773 0.7160 0.3035 0.149 Uiso 1 1 calc R U
H16B H 0.7580 0.6007 0.3456 0.149 Uiso 1 1 calc R U
H16C H 0.7272 0.6672 0.4110 0.149 Uiso 1 1 calc R U
C17 C 0.5154(4) 0.6207(3) 0.3657(3) 0.0974(13) Uani 1 1 d . .
H17A H 0.5072 0.6271 0.4296 0.146 Uiso 1 1 calc R U
H17B H 0.5522 0.5527 0.3746 0.146 Uiso 1 1 calc R U
H17C H 0.4364 0.6337 0.3340 0.146 Uiso 1 1 calc R U
C18 C 0.5470(5) 0.8005(3) 0.3052(3) 0.1114(15) Uani 1 1 d . .
H18A H 0.4643 0.8201 0.2801 0.167 Uiso 1 1 calc R U
H18B H 0.5960 0.8507 0.2653 0.167 Uiso 1 1 calc R U
H18C H 0.5502 0.7959 0.3732 0.167 Uiso 1 1 calc R U
C19 C 0.5018(5) 0.8945(4) -0.0681(3) 0.1252(17) Uani 1 1 d . .
H19A H 0.4274 0.9242 -0.0487 0.188 Uiso 1 1 calc R U
H19B H 0.4872 0.8825 -0.1279 0.188 Uiso 1 1 calc R U
H19C H 0.5615 0.9403 -0.0802 0.188 Uiso 1 1 calc R U
C20 C 1.0157(3) 0.3412(3) 0.2252(3) 0.0731(9) Uani 1 1 d . .
H20 H 1.0878 0.3669 0.2012 0.088 Uiso 1 1 calc R U
C21 C 1.0195(3) 0.2331(3) 0.2555(3) 0.0680(9) Uani 1 1 d . .
C22 C 0.9165(3) 0.1830(2) 0.2854(2) 0.0637(8) Uani 1 1 d . .
C23 C 0.9289(3) 0.0763(3) 0.3202(2) 0.0703(9) Uani 1 1 d . .
C24 C 1.0446(4) 0.0261(3) 0.3180(3) 0.0887(11) Uani 1 1 d . .
H24 H 1.0540 -0.0448 0.3398 0.106 Uiso 1 1 calc R U
C25 C 1.1470(4) 0.0741(3) 0.2856(3) 0.0889(11) Uani 1 1 d . .
C26 C 1.1340(3) 0.1769(3) 0.2559(3) 0.0827(11) Uani 1 1 d . .
H26 H 1.2016 0.2109 0.2354 0.099 Uiso 1 1 calc R U
C27 C 0.8200(4) 0.0193(3) 0.3575(3) 0.0842(11) Uani 1 1 d . .
C28 C 0.7623(4) 0.0479(3) 0.4428(3) 0.1068(14) Uani 1 1 d . .
H28A H 0.8222 0.0326 0.4951 0.160 Uiso 1 1 calc R U
H28B H 0.6961 0.0094 0.4685 0.160 Uiso 1 1 calc R U
H28C H 0.7324 0.1195 0.4181 0.160 Uiso 1 1 calc R U
C29 C 0.7244(4) 0.0466(4) 0.2725(4) 0.1140(15) Uani 1 1 d . .
H29A H 0.7052 0.1195 0.2419 0.171 Uiso 1 1 calc R U
H29B H 0.6520 0.0174 0.2992 0.171 Uiso 1 1 calc R U
H29C H 0.7564 0.0199 0.2235 0.171 Uiso 1 1 calc R U
C30 C 0.8552(5) -0.0972(3) 0.3995(4) 0.1282(17) Uani 1 1 d . .
H30A H 0.8908 -0.1185 0.3480 0.192 Uiso 1 1 calc R U
H30B H 0.7839 -0.1296 0.4227 0.192 Uiso 1 1 calc R U
H30C H 0.9130 -0.1163 0.4540 0.192 Uiso 1 1 calc R U
C31 C 1.2710(4) 0.0124(4) 0.2853(4) 0.1336(19) Uani 1 1 d . .
H31A H 1.2763 -0.0040 0.2263 0.200 Uiso 1 1 calc R U
H31B H 1.2802 -0.0495 0.3434 0.200 Uiso 1 1 calc R U
H31C H 1.3344 0.0520 0.2859 0.200 Uiso 1 1 calc R U
C32 C 0.9438(3) 0.5158(3) 0.1940(3) 0.0877(12) Uani 1 1 d . .
H32A H 0.9148 0.5407 0.2458 0.105 Uiso 1 1 calc R U
H32B H 0.8927 0.5539 0.1348 0.105 Uiso 1 1 calc R U
C34 C 0.4574(4) 0.2873(4) 0.2993(4) 0.1246(17) Uani 1 1 d . .
H34A H 0.3946 0.3371 0.2557 0.150 Uiso 1 1 calc R U
H34B H 0.4722 0.2304 0.2771 0.150 Uiso 1 1 calc R U
C35 C 0.4177(7) 0.2540(8) 0.3933(5) 0.230(4) Uani 1 1 d . .
H35A H 0.4792 0.2039 0.4367 0.346 Uiso 1 1 calc R U
H35B H 0.3448 0.2238 0.3954 0.346 Uiso 1 1 calc R U
H35C H 0.4008 0.3104 0.4151 0.346 Uiso 1 1 calc R U
C36 C 0.8219(7) 0.3271(7) 0.5107(6) 0.195(4) Uani 1 1 d . .
H36A H 0.7613 0.3510 0.5493 0.235 Uiso 1 1 calc R U
H36B H 0.8384 0.2534 0.5424 0.235 Uiso 1 1 calc R U
C37 C 0.9240(9) 0.3665(6) 0.5131(6) 0.232(4) Uani 1 1 d . .
H37A H 0.9862 0.3402 0.4782 0.348 Uiso 1 1 calc R U
H37B H 0.9505 0.3479 0.5812 0.348 Uiso 1 1 calc R U
H37C H 0.9089 0.4395 0.4816 0.348 Uiso 1 1 calc R U
N1 N 0.7035(2) 0.4367(2) 0.1023(2) 0.0654(7) Uani 1 1 d . .
N2 N 0.9257(2) 0.4074(2) 0.2268(2) 0.0693(7) Uani 1 1 d . .
O1 O 0.80813(19) 0.23688(17) 0.27991(18) 0.0755(6) Uani 1 1 d . .
O2 O 0.7743(2) 0.3522(2) 0.4152(2) 0.0945(8) Uani 1 1 d . .
O3 O 0.5644(2) 0.33179(19) 0.2912(2) 0.0885(7) Uani 1 1 d . .
O4 O 0.67539(18) 0.52505(16) 0.24375(16) 0.0632(5) Uani 1 1 d . .
Zr1 Zr 0.72430(3) 0.37236(2) 0.28155(2) 0.06692(17) Uani 1 1 d . .

loop_
_atom_site_aniso_label
_atom_site_aniso_U_11
_atom_site_aniso_U_22
_atom_site_aniso_U_33
_atom_site_aniso_U_23
_atom_site_aniso_U_13
_atom_site_aniso_U_12
C1 0.0387(14) 0.051(2) 0.075(2) -0.0250(17) 0.0055(14) -0.0103(14)
C2 0.0490(16) 0.057(2) 0.082(2) -0.0309(18) -0.0003(15) -0.0070(15)
C3 0.080(2) 0.056(2) 0.101(3) -0.036(2) -0.008(2) 0.0045(18)
C4 0.085(2) 0.062(2) 0.089(3) -0.021(2) -0.009(2) 0.0097(19)
C5 0.069(2) 0.074(3) 0.074(2) -0.027(2) 0.0002(17) -0.0003(19)
C6 0.0479(16) 0.060(2) 0.075(2) -0.0298(18) 0.0106(14) -0.0083(15)
C7 0.0632(19) 0.065(2) 0.078(2) -0.034(2) 0.0130(16) -0.0079(17)
C8 0.105(3) 0.066(3) 0.103(3) -0.043(2) 0.030(2) -0.031(2)
C9 0.0627(19) 0.053(2) 0.091(2) -0.0444(18) 0.0123(17) -0.0169(16)
C10 0.0565(19) 0.103(3) 0.124(3) -0.061(3) 0.011(2) -0.037(2)
C11 0.106(3) 0.125(4) 0.106(3) -0.059(3) -0.016(3) -0.051(3)
C12 0.103(3) 0.098(3) 0.097(3) -0.058(2) 0.022(2) -0.043(2)
C13 0.0557(18) 0.048(2) 0.102(3) -0.0380(19) 0.0143(18) -0.0163(15)
C14 0.0511(17) 0.0460(19) 0.095(2) -0.0364(18) -0.0070(16) -0.0122(14)
C15 0.072(2) 0.068(2) 0.087(2) -0.041(2) -0.0021(18) -0.0117(18)
C16 0.086(3) 0.113(4) 0.115(3) -0.059(3) -0.020(2) -0.017(2)
C17 0.104(3) 0.116(4) 0.096(3) -0.060(3) 0.025(2) -0.038(3)
C18 0.149(4) 0.083(3) 0.117(3) -0.060(3) -0.011(3) 0.005(3)
C19 0.159(5) 0.085(3) 0.107(3) -0.021(3) -0.009(3) 0.026(3)
C20 0.0540(18) 0.057(2) 0.114(3) -0.037(2) 0.0106(18) -0.0137(17)
C21 0.064(2) 0.050(2) 0.094(2) -0.0327(18) 0.0054(17) -0.0071(17)
C22 0.068(2) 0.048(2) 0.077(2) -0.0247(17) 0.0043(16) -0.0108(17)
C23 0.083(2) 0.049(2) 0.079(2) -0.0250(17) 0.0025(18) -0.0085(18)
C24 0.106(3) 0.049(2) 0.107(3) -0.027(2) 0.010(2) -0.002(2)
C25 0.086(3) 0.071(3) 0.107(3) -0.036(2) 0.019(2) 0.005(2)
C26 0.071(2) 0.064(3) 0.114(3) -0.036(2) 0.020(2) -0.0082(19)
C27 0.096(3) 0.053(2) 0.099(3) -0.020(2) 0.008(2) -0.019(2)
C28 0.112(3) 0.097(3) 0.107(3) -0.027(3) 0.027(3) -0.035(3)
C29 0.122(4) 0.093(3) 0.137(4) -0.043(3) -0.018(3) -0.047(3)
C30 0.136(4) 0.060(3) 0.176(5) -0.026(3) 0.021(3) -0.025(3)
C31 0.103(3) 0.088(3) 0.192(5) -0.043(3) 0.047(3) 0.014(3)
C32 0.059(2) 0.059(2) 0.152(4) -0.045(2) 0.031(2) -0.0230(18)
C34 0.101(3) 0.139(5) 0.131(4) -0.037(3) 0.032(3) -0.048(3)
C35 0.198(7) 0.352(13) 0.140(6) -0.064(6) 0.066(5) -0.124(8)
C36 0.150(6) 0.269(11) 0.172(7) -0.074(6) -0.036(5) -0.061(6)
C37 0.284(11) 0.197(9) 0.196(8) -0.050(6) -0.099(8) -0.019(8)
N1 0.0620(15) 0.0567(19) 0.0910(19) -0.0402(16) 0.0203(14) -0.0196(14)
N2 0.0537(15) 0.0501(17) 0.108(2) -0.0315(15) 0.0106(14) -0.0163(13)
O1 0.0626(13) 0.0481(14) 0.1127(18) -0.0242(13) 0.0062(12) -0.0144(11)
O2 0.0974(18) 0.0812(19) 0.0993(19) -0.0280(15) -0.0065(15) -0.0075(15)
O3 0.0634(14) 0.0777(18) 0.124(2) -0.0313(15) 0.0225(13) -0.0288(13)
O4 0.0629(12) 0.0519(14) 0.0776(14) -0.0278(12) 0.0083(11) -0.0076(11)
Zr1 0.0569(2) 0.0521(2) 0.0899(3) -0.02261(18) 0.01235(16) -0.01344(15)

loop_
_atom_type_symbol
_atom_type_description
_atom_type_scat_dispersion_real
_atom_type_scat_dispersion_imag
_atom_type_scat_source
C C 0.0033 0.0016 'International Tables Vol C Tables 4.2.6.8 and 6.1.1.4'
H H 0.0000 0.0000 'International Tables Vol C Tables 4.2.6.8 and 6.1.1.4'
N N 0.0061 0.0033 'International Tables Vol C Tables 4.2.6.8 and 6.1.1.4'
O O 0.0106 0.0060 'International Tables Vol C Tables 4.2.6.8 and 6.1.1.4'
Zr Zr -2.9673 0.5597 'International Tables Vol C Tables 4.2.6.8 and 6.1.1.4'

loop_
_geom_angle_atom_site_label_1
_geom_angle_atom_site_label_2
_geom_angle_atom_site_label_3
_geom_angle
_geom_angle_site_symmetry_1
_geom_angle_site_symmetry_3
O4 C1 C6 119.2(3) . .
O4 C1 C2 120.1(3) . .
C6 C1 C2 120.7(3) . .
C3 C2 C1 116.2(3) . .
C3 C2 C15 121.8(3) . .
C1 C2 C15 122.1(3) . .
C4 C3 C2 125.1(3) . .
C4 C3 H3 117.4 . .
C2 C3 H3 117.4 . .
C5 C4 C3 117.2(3) . .
C5 C4 C19 121.9(4) . .
C3 C4 C19 120.9(4) . .
C4 C5 C6 121.4(3) . .
C4 C5 H5 119.3 . .
C6 C5 H5 119.3 . .
C1 C6 C5 119.4(3) . .
C1 C6 C7 123.9(3) . .
C5 C6 C7 116.7(3) . .
N1 C7 C6 128.4(3) . .
N1 C7 H7 115.8 . .
C6 C7 H7 115.8 . .
N1 C8 C9 116.6(3) . .
N1 C8 H8A 108.1 . .
C9 C8 H8A 108.1 . .
N1 C8 H8B 108.1 . .
C9 C8 H8B 108.1 . .
H8A C8 H8B 107.3 . .
C10 C9 C14 117.5(3) . .
C10 C9 C8 121.6(3) . .
C14 C9 C8 120.9(3) . .
C11 C10 C9 120.6(3) . .
C11 C10 H10 119.7 . .
C9 C10 H10 119.7 . .
C12 C11 C10 120.6(4) . .
C12 C11 H11 119.7 . .
C10 C11 H11 119.7 . .
C11 C12 C13 120.3(4) . .
C11 C12 H12 119.8 . .
C13 C12 H12 119.8 . .
C14 C13 C12 118.6(3) . .
C14 C13 C32 121.2(3) . 2_765
C12 C13 C32 120.2(4) . 2_765
C13 C14 C9 122.4(3) . .
C13 C14 H14 118.8 . .
C9 C14 H14 118.8 . .
C18 C15 C17 107.3(3) . .
C18 C15 C2 112.4(3) . .
C17 C15 C2 109.9(3) . .
C18 C15 C16 107.7(3) . .
C17 C15 C16 109.2(3) . .
C2 C15 C16 110.2(3) . .
C15 C16 H16A 109.5 . .
C15 C16 H16B 109.5 . .
H16A C16 H16B 109.5 . .
C15 C16 H16C 109.5 . .
H16A C16 H16C 109.5 . .
H16B C16 H16C 109.5 . .
C15 C17 H17A 109.5 . .
C15 C17 H17B 109.5 . .
H17A C17 H17B 109.5 . .
C15 C17 H17C 109.5 . .
H17A C17 H17C 109.5 . .
H17B C17 H17C 109.5 . .
C15 C18 H18A 109.5 . .
C15 C18 H18B 109.5 . .
H18A C18 H18B 109.5 . .
C15 C18 H18C 109.5 . .
H18A C18 H18C 109.5 . .
H18B C18 H18C 109.5 . .
C4 C19 H19A 109.5 . .
C4 C19 H19B 109.5 . .
H19A C19 H19B 109.5 . .
C4 C19 H19C 109.5 . .
H19A C19 H19C 109.5 . .
H19B C19 H19C 109.5 . .
N2 C20 C21 128.4(3) . .
N2 C20 H20 115.8 . .
C21 C20 H20 115.8 . .
C22 C21 C26 120.2(3) . .
C22 C21 C20 123.2(3) . .
C26 C21 C20 116.6(3) . .
O1 C22 C23 120.4(3) . .
O1 C22 C21 119.8(3) . .
C23 C22 C21 119.8(3) . .
C24 C23 C22 116.6(3) . .
C24 C23 C27 122.2(3) . .
C22 C23 C27 121.1(3) . .
C25 C24 C23 124.6(4) . .
C25 C24 H24 117.7 . .
C23 C24 H24 117.7 . .
C26 C25 C24 117.8(3) . .
C26 C25 C31 121.2(4) . .
C24 C25 C31 121.0(4) . .
C25 C26 C21 120.9(4) . .
C25 C26 H26 119.6 . .
C21 C26 H26 119.6 . .
C23 C27 C28 109.5(3) . .
C23 C27 C30 112.6(3) . .
C28 C27 C30 106.8(4) . .
C23 C27 C29 110.6(3) . .
C28 C27 C29 109.3(4) . .
C30 C27 C29 108.0(3) . .
C27 C28 H28A 109.5 . .
C27 C28 H28B 109.5 . .
H28A C28 H28B 109.5 . .
C27 C28 H28C 109.5 . .
H28A C28 H28C 109.5 . .
H28B C28 H28C 109.5 . .
C27 C29 H29A 109.5 . .
C27 C29 H29B 109.5 . .
H29A C29 H29B 109.5 . .
C27 C29 H29C 109.5 . .
H29A C29 H29C 109.5 . .
H29B C29 H29C 109.5 . .
C27 C30 H30A 109.5 . .
C27 C30 H30B 109.5 . .
H30A C30 H30B 109.5 . .
C27 C30 H30C 109.5 . .
H30A C30 H30C 109.5 . .
H30B C30 H30C 109.5 . .
C25 C31 H31A 109.5 . .
C25 C31 H31B 109.5 . .
H31A C31 H31B 109.5 . .
C25 C31 H31C 109.5 . .
H31A C31 H31C 109.5 . .
H31B C31 H31C 109.5 . .
N2 C32 C13 117.1(3) . 2_765
N2 C32 H32A 108.0 . .
C13 C32 H32A 108.0 2_765 .
N2 C32 H32B 108.0 . .
C13 C32 H32B 108.0 2_765 .
H32A C32 H32B 107.3 . .
C35 C34 O3 112.4(5) . .
C35 C34 H34A 109.1 . .
O3 C34 H34A 109.1 . .
C35 C34 H34B 109.1 . .
O3 C34 H34B 109.1 . .
H34A C34 H34B 107.9 . .
C34 C35 H35A 109.5 . .
C34 C35 H35B 109.5 . .
H35A C35 H35B 109.5 . .
C34 C35 H35C 109.5 . .
H35A C35 H35C 109.5 . .
H35B C35 H35C 109.5 . .
C37 C36 O2 113.9(7) . .
C37 C36 H36A 108.8 . .
O2 C36 H36A 108.8 . .
C37 C36 H36B 108.8 . .
O2 C36 H36B 108.8 . .
H36A C36 H36B 107.7 . .
C36 C37 H37A 109.5 . .
C36 C37 H37B 109.5 . .
H37A C37 H37B 109.5 . .
C36 C37 H37C 109.5 . .
H37A C37 H37C 109.5 . .
H37B C37 H37C 109.5 . .
C7 N1 C8 118.0(3) . .
C7 N1 Zr1 126.1(2) . .
C8 N1 Zr1 115.9(2) . .
C20 N2 C32 119.0(3) . .
C20 N2 Zr1 126.0(2) . .
C32 N2 Zr1 114.99(19) . .
C22 O1 Zr1 142.7(2) . .
C36 O2 Zr1 172.3(4) . .
C34 O3 Zr1 171.0(3) . .
C1 O4 Zr1 145.5(2) . .
O2 Zr1 O3 106.18(12) . .
O2 Zr1 O4 93.13(10) . .
O3 Zr1 O4 98.74(9) . .
O2 Zr1 O1 97.18(11) . .
O3 Zr1 O1 93.55(10) . .
O4 Zr1 O1 161.10(9) . .
O2 Zr1 N1 162.29(11) . .
O3 Zr1 N1 89.64(10) . .
O4 Zr1 N1 76.29(9) . .
O1 Zr1 N1 89.56(9) . .
O2 Zr1 N2 89.27(11) . .
O3 Zr1 N2 162.61(11) . .
O4 Zr1 N2 88.09(8) . .
O1 Zr1 N2 76.29(9) . .
N1 Zr1 N2 76.39(9) . .

loop_
_geom_bond_atom_site_label_1
_geom_bond_atom_site_label_2
_geom_bond_distance
_geom_bond_site_symmetry_2
C1 O4 1.321(3) .
C1 C6 1.396(4) .
C1 C2 1.408(4) .
C2 C3 1.384(5) .
C2 C15 1.533(5) .
C3 C4 1.383(5) .
C3 H3 0.9300 .
C4 C5 1.367(5) .
C4 C19 1.508(5) .
C5 C6 1.406(5) .
C5 H5 0.9300 .
C6 C7 1.435(4) .
C7 N1 1.283(4) .
C7 H7 0.9300 .
C8 N1 1.483(4) .
C8 C9 1.493(5) .
C8 H8A 0.9700 .
C8 H8B 0.9700 .
C9 C10 1.375(5) .
C9 C14 1.393(4) .
C10 C11 1.368(5) .
C10 H10 0.9300 .
C11 C12 1.364(5) .
C11 H11 0.9300 .
C12 C13 1.377(5) .
C12 H12 0.9300 .
C13 C14 1.358(5) .
C13 C32 1.508(4) 2_765
C14 H14 0.9300 .
C15 C18 1.516(5) .
C15 C17 1.526(5) .
C15 C16 1.548(5) .
C16 H16A 0.9600 .
C16 H16B 0.9600 .
C16 H16C 0.9600 .
C17 H17A 0.9600 .
C17 H17B 0.9600 .
C17 H17C 0.9600 .
C18 H18A 0.9600 .
C18 H18B 0.9600 .
C18 H18C 0.9600 .
C19 H19A 0.9600 .
C19 H19B 0.9600 .
C19 H19C 0.9600 .
C20 N2 1.284(4) .
C20 C21 1.429(5) .
C20 H20 0.9300 .
C21 C22 1.404(4) .
C21 C26 1.406(5) .
C22 O1 1.323(4) .
C22 C23 1.398(4) .
C23 C24 1.388(5) .
C23 C27 1.523(5) .
C24 C25 1.387(5) .
C24 H24 0.9300 .
C25 C26 1.351(5) .
C25 C31 1.530(5) .
C26 H26 0.9300 .
C27 C28 1.533(5) .
C27 C30 1.536(6) .
C27 C29 1.541(5) .
C28 H28A 0.9600 .
C28 H28B 0.9600 .
C28 H28C 0.9600 .
C29 H29A 0.9600 .
C29 H29B 0.9600 .
C29 H29C 0.9600 .
C30 H30A 0.9600 .
C30 H30B 0.9600 .
C30 H30C 0.9600 .
C31 H31A 0.9600 .
C31 H31B 0.9600 .
C31 H31C 0.9600 .
C32 N2 1.477(4) .
C32 C13 1.508(4) 2_765
C32 H32A 0.9700 .
C32 H32B 0.9700 .
C34 C35 1.345(7) .
C34 O3 1.401(5) .
C34 H34A 0.9700 .
C34 H34B 0.9700 .
C35 H35A 0.9600 .
C35 H35B 0.9600 .
C35 H35C 0.9600 .
C36 C37 1.336(9) .
C36 O2 1.386(7) .
C36 H36A 0.9700 .
C36 H36B 0.9700 .
C37 H37A 0.9600 .
C37 H37B 0.9600 .
C37 H37C 0.9600 .
N1 Zr1 2.406(3) .
N2 Zr1 2.406(2) .
O1 Zr1 2.033(2) .
O2 Zr1 1.924(3) .
O3 Zr1 1.924(2) .
O4 Zr1 2.033(2) .

loop_
_geom_torsion_atom_site_label_1
_geom_torsion_atom_site_label_2
_geom_torsion_atom_site_label_3
_geom_torsion_atom_site_label_4
_geom_torsion
_geom_torsion_site_symmetry_1
_geom_torsion_site_symmetry_4
O4 C1 C2 C3 -179.6(3) . .
C6 C1 C2 C3 -0.5(4) . .
O4 C1 C2 C15 0.6(4) . .
C6 C1 C2 C15 179.7(3) . .
C1 C2 C3 C4 -0.5(5) . .
C15 C2 C3 C4 179.3(3) . .
C2 C3 C4 C5 -0.1(6) . .
C2 C3 C4 C19 -179.0(4) . .
C3 C4 C5 C6 1.6(5) . .
C19 C4 C5 C6 -179.5(4) . .
O4 C1 C6 C5 -178.9(3) . .
C2 C1 C6 C5 1.9(4) . .
O4 C1 C6 C7 1.5(4) . .
C2 C1 C6 C7 -177.7(3) . .
C4 C5 C6 C1 -2.5(5) . .
C4 C5 C6 C7 177.1(3) . .
C1 C6 C7 N1 2.6(5) . .
C5 C6 C7 N1 -177.0(3) . .
N1 C8 C9 C10 -103.0(4) . .
N1 C8 C9 C14 79.1(4) . .
C14 C9 C10 C11 -1.6(5) . .
C8 C9 C10 C11 -179.6(4) . .
C9 C10 C11 C12 1.8(7) . .
C10 C11 C12 C13 -1.0(6) . .
C11 C12 C13 C14 0.0(6) . .
C11 C12 C13 C32 179.6(4) . 2_765
C12 C13 C14 C9 0.1(5) . .
C32 C13 C14 C9 -179.5(3) 2_765 .
C10 C9 C14 C13 0.7(5) . .
C8 C9 C14 C13 178.7(3) . .
C3 C2 C15 C18 -0.1(5) . .
C1 C2 C15 C18 179.7(3) . .
C3 C2 C15 C17 119.4(4) . .
C1 C2 C15 C17 -60.8(4) . .
C3 C2 C15 C16 -120.2(4) . .
C1 C2 C15 C16 59.6(4) . .
N2 C20 C21 C22 5.6(6) . .
N2 C20 C21 C26 -173.4(4) . .
C26 C21 C22 O1 -176.5(3) . .
C20 C21 C22 O1 4.5(5) . .
C26 C21 C22 C23 3.1(5) . .
C20 C21 C22 C23 -175.9(3) . .
O1 C22 C23 C24 176.3(3) . .
C21 C22 C23 C24 -3.2(5) . .
O1 C22 C23 C27 -3.2(5) . .
C21 C22 C23 C27 177.2(3) . .
C22 C23 C24 C25 1.0(6) . .
C27 C23 C24 C25 -179.4(4) . .
C23 C24 C25 C26 1.4(6) . .
C23 C24 C25 C31 -179.6(4) . .
C24 C25 C26 C21 -1.6(6) . .
C31 C25 C26 C21 179.4(4) . .
C22 C21 C26 C25 -0.5(6) . .
C20 C21 C26 C25 178.5(4) . .
C24 C23 C27 C28 123.4(4) . .
C22 C23 C27 C28 -57.1(4) . .
C24 C23 C27 C30 4.8(5) . .
C22 C23 C27 C30 -175.7(4) . .
C24 C23 C27 C29 -116.1(4) . .
C22 C23 C27 C29 63.4(5) . .
C6 C7 N1 C8 179.6(3) . .
C6 C7 N1 Zr1 0.0(5) . .
C9 C8 N1 C7 25.0(5) . .
C9 C8 N1 Zr1 -155.4(3) . .
C21 C20 N2 C32 178.4(3) . .
C21 C20 N2 Zr1 -0.7(6) . .
C13 C32 N2 C20 -6.3(5) 2_765 .
C13 C32 N2 Zr1 172.9(3) 2_765 .
C23 C22 O1 Zr1 154.1(3) . .
C21 C22 O1 Zr1 -26.4(5) . .
C6 C1 O4 Zr1 -11.6(5) . .
C2 C1 O4 Zr1 167.6(2) . .

loop_
_platon_squeeze_void_nr
_platon_squeeze_void_average_x
_platon_squeeze_void_average_y
_platon_squeeze_void_average_z
_platon_squeeze_void_volume
_platon_squeeze_void_count_electrons
_platon_squeeze_void_content
1 0.000 0.000 0.000 389 100 ' '
2 0.490 -0.017 0.422 13 1 ' '
3 0.510 0.017 0.579 13 1 ' '
